data_7713671
loop_
_publ_author_name
'Chen, Yating'
'Ke, zhilin'
'Yuan, Lingyu'
'Liang, Meixiang'
'Zhang, Shuhua'

_publ_section_title
;
 Hydrazylpyridine salicylaldehyde-copper(II)-1,10-phenanthroline complexes
 as potential anticancer agents: synthesis, characterization and
 anticancer evaluation
;
_journal_name_full 'Dalton Transactions'
_journal_paper_doi 10.1039/D3DT01750H
_journal_year 2023
_chemical_formula_moiety 'C38 H28 Br2 Cu N8 O4'
_chemical_formula_sum 'C38 H28 Br2 Cu N8 O4'
_chemical_formula_weight 884.04
_space_group_crystal_system monoclinic
_space_group_IT_number 14
_space_group_name_Hall '-P 2ybc'
_space_group_name_H-M_alt 'P 1 21/c 1'
_atom_sites_solution_hydrogens geom
_atom_sites_solution_primary iterative
_audit_creation_date 2022-12-17
_audit_creation_method
;
Olex2 1.2
(compiled 2018.05.29 svn.r3508 for OlexSys, GUI svn.r5506)
;
_audit_update_record
;
2022-12-18 deposited with the CCDC.	2023-08-08 downloaded from the CCDC.
;
_cell_angle_alpha 90
_cell_angle_beta 101.312(3)
_cell_angle_gamma 90
_cell_formula_units_Z 4
_cell_length_a 13.4524(5)
_cell_length_b 10.6152(4)
_cell_length_c 25.0931(8)
_cell_measurement_reflns_used 13822
_cell_measurement_temperature 100.0(2)
_cell_measurement_theta_max 60.0440
_cell_measurement_theta_min 2.9230
_cell_volume 3513.7(2)
_computing_cell_refinement 'CrysAlisPro 1.171.41.93a (Rigaku OD, 2020)'
_computing_data_collection 'CrysAlisPro 1.171.41.93a (Rigaku OD, 2020)'
_computing_data_reduction 'CrysAlisPro 1.171.41.93a (Rigaku OD, 2020)'
_computing_molecular_graphics 'Olex2 (Dolomanov et al., 2009)'
_computing_publication_material 'Olex2 (Dolomanov et al., 2009)'
_computing_structure_refinement 'ShelXL (Sheldrick, 2015)'
_computing_structure_solution 'olex2.solve (Bourhis et al., 2015)'
_diffrn_ambient_environment N~2~
_diffrn_ambient_temperature 100.0(2)
_diffrn_detector 'Hybrid Pixel Array Detector'
_diffrn_detector_area_resol_mean 10.0000
_diffrn_detector_type HyPix
_diffrn_measured_fraction_theta_full 0.990
_diffrn_measured_fraction_theta_max 0.971
_diffrn_measurement_details
;
List of Runs (angles in degrees, time in seconds):

  # Type    Start    End  Width  t~exp~   \w     \q     \k     \f   Frames
#--------------------------------------------------------------------------
  1  \w     34.00  69.00   0.50    1.00    --   76.57 -38.00-180.00   70
  2  \w     51.00  79.00   0.50    1.00    --   76.57 -60.00  -5.00   56
  3  \w     87.00 113.00   0.50    1.00    --   76.57  60.00 134.00   52
  4  \w    118.00 148.00   0.50    1.00    --   76.57 125.00 -30.00   60
  5  \w    -18.00  69.00   0.50    0.22    --   -0.78  60.00 134.00  174
  6  \w    -76.00 -51.00   0.50    1.00    --  -78.14  60.00 134.00   50
  7  \w    -70.00  -2.00   0.50    1.00    --  -78.14  38.00 -30.00  136
  8  \w      0.00  39.00   0.50    0.22    --   -0.78 -99.00-120.00   78
  9  \w    -64.00 -37.00   0.50    0.22    --   -0.78 -60.00  -5.00   54
 10  \w   -130.00 -92.00   0.50    1.00    --  -78.14 -60.00  -5.00   76
 11  \w   -152.00 -88.00   0.50    1.00    --  -78.14 -99.00 -90.00  128
 12  \w   -150.00 -79.00   0.50    1.00    --  -78.14-125.00-120.00  142
 13  \w   -152.00 -87.00   0.50    1.00    --  -78.14-125.00 -60.00  130
 14  \w   -137.00 -88.00   0.50    1.00    --  -78.14 -99.00 -30.00   98
 15  \w   -149.00 -88.00   0.50    1.00    --  -78.14 -99.00   0.00  122
 16  \w   -146.00 -88.00   0.50    1.00    --  -78.14 -99.00  60.00  116
 17  \w   -143.00 -92.00   0.50    1.00    --  -78.14 -99.00 120.00  102
 18  \w   -147.00-121.00   0.50    1.00    --  -78.14 -99.00  90.00   52
;
_diffrn_measurement_device 'four-circle diffractometer'
_diffrn_measurement_device_type 'ROD, Synergy Custom system, HyPix'
_diffrn_measurement_method '\w scans'
_diffrn_orient_matrix_type 'CrysAlisPro convention (1999,Acta A55,543-557)'
_diffrn_orient_matrix_UB_11 -0.0294012000
_diffrn_orient_matrix_UB_12 -0.0378241000
_diffrn_orient_matrix_UB_13 -0.0516151000
_diffrn_orient_matrix_UB_21 -0.0657653000
_diffrn_orient_matrix_UB_22 -0.0805865000
_diffrn_orient_matrix_UB_23 0.0153054000
_diffrn_orient_matrix_UB_31 -0.0715880000
_diffrn_orient_matrix_UB_32 0.0893188000
_diffrn_orient_matrix_UB_33 -0.0079890000
_diffrn_radiation_monochromator mirror
_diffrn_radiation_probe x-ray
_diffrn_radiation_type GaK\a
_diffrn_radiation_wavelength 1.3405
_diffrn_reflns_av_R_equivalents 0.0307
_diffrn_reflns_av_unetI/netI 0.0325
_diffrn_reflns_Laue_measured_fraction_full 0.990
_diffrn_reflns_Laue_measured_fraction_max 0.971
_diffrn_reflns_limit_h_max 16
_diffrn_reflns_limit_h_min -17
_diffrn_reflns_limit_k_max 13
_diffrn_reflns_limit_k_min -12
_diffrn_reflns_limit_l_max 32
_diffrn_reflns_limit_l_min -31
_diffrn_reflns_number 26886
_diffrn_reflns_point_group_measured_fraction_full 0.990
_diffrn_reflns_point_group_measured_fraction_max 0.971
_diffrn_reflns_theta_full 53.543
_diffrn_reflns_theta_max 60.286
_diffrn_reflns_theta_min 2.913
_diffrn_source 'micro-focus metaljet'
_exptl_absorpt_coefficient_mu 5.416
_exptl_absorpt_correction_T_max 1.00000
_exptl_absorpt_correction_T_min 0.49502
_exptl_absorpt_correction_type multi-scan
_exptl_absorpt_process_details
;
CrysAlisPro 1.171.41.93a (Rigaku Oxford Diffraction, 2020)
Empirical absorption correction using spherical harmonics,
implemented in SCALE3 ABSPACK scaling algorithm.
;
_exptl_crystal_colour green
_exptl_crystal_density_diffrn 1.671
_exptl_crystal_description block
_exptl_crystal_F_000 1772
_refine_diff_density_max 0.577
_refine_diff_density_min -0.556
_refine_diff_density_rms 0.077
_refine_ls_extinction_method none
_refine_ls_goodness_of_fit_ref 1.039
_refine_ls_hydrogen_treatment constr
_refine_ls_matrix_type full
_refine_ls_number_parameters 481
_refine_ls_number_reflns 7781
_refine_ls_number_restraints 0
_refine_ls_restrained_S_all 1.039
_refine_ls_R_factor_all 0.0423
_refine_ls_R_factor_gt 0.0339
_refine_ls_shift/su_max 0.001
_refine_ls_shift/su_mean 0.000
_refine_ls_structure_factor_coef Fsqd
_refine_ls_weighting_details 'w=1/[\s^2^(Fo^2^)+(0.0368P)^2^+3.7714P] where P=(Fo^2^+2Fc^2^)/3'
_refine_ls_weighting_scheme calc
_refine_ls_wR_factor_gt 0.0749
_refine_ls_wR_factor_ref 0.0800
_reflns_Friedel_coverage 0.000
_reflns_number_gt 6894
_reflns_number_total 7781
_reflns_threshold_expression 'I > 2\s(I)'
_cod_data_source_file d3dt01750h2.cif
_cod_data_source_block 4_auto
_cod_database_code 7713671
_shelx_shelxl_version_number 2018/3
_chemical_oxdiff_formula 'C N O Cu '
_shelx_space_group_comment
;
The symmetry employed for this shelxl refinement is uniquely defined
by the following loop, which should always be used as a source of
symmetry information in preference to the above space-group names.
They are only intended as comments.
;
_diffrn_oxdiff_digest_frames
;
0109eeb6e9f33095492bbe2904e19e71af016966fd8
;
_reflns_odcompleteness_completeness 98.51
_reflns_odcompleteness_iscentric 1
_reflns_odcompleteness_theta 56.82
_olex2_refinement_description
;
1. Fixed Uiso
 At 1.2 times of:
  All C(H) groups
 At 1.5 times of:
  All C(H,H,H) groups, All O(H) groups
2.a Aromatic/amide H refined with riding coordinates:
 C1(H1), C2(H2), C3(H3a), C5(H5), C6(H6), C8(H8), C9(H9), C10(H10), C15(H15),
 C16(H16), C17(H17), C20(H20), C22(H22), C23(H23), C24(H24), C30(H30), C31(H31),
  C32(H32), C35(H35), C36(H36), C37(H37)
2.b Idealised Me refined as rotating group:
 C13(H13a,H13b,H13c), C26(H26a,H26b,H26c)
2.c Idealised tetrahedral OH refined as rotating group:
 O3(H3)
;
_olex2_submission_special_instructions 'No special instructions were received'
_oxdiff_exptl_absorpt_empirical_details
;
Empirical correction (ABSPACK) includes:
- Absorption correction using spherical harmonics
- Frame scaling
;
_oxdiff_exptl_absorpt_empirical_full_max 2.885
_oxdiff_exptl_absorpt_empirical_full_min 0.563

loop_
_space_group_symop_operation_xyz
'x, y, z'
'-x, y+1/2, -z+1/2'
'-x, -y, -z'
'x, -y-1/2, z-1/2'

loop_
_atom_site_label
_atom_site_type_symbol
_atom_site_fract_x
_atom_site_fract_y
_atom_site_fract_z
_atom_site_U_iso_or_equiv
_atom_site_adp_type
_atom_site_occupancy
_atom_site_site_symmetry_order
_atom_site_calc_flag
_atom_site_refinement_flags_posn
_atom_site_refinement_flags_adp
_atom_site_refinement_flags_occupancy
_atom_site_disorder_assembly
_atom_site_disorder_group
Br1 Br 0.12325(2) 0.75928(3) 0.45190(2) 0.02240(7) Uani 1 1 d . . . . .
Cu1 Cu 0.46307(2) 0.74012(3) 0.34610(2) 0.01019(8) Uani 1 1 d . . . . .
O1 O 0.60647(11) 0.77735(14) 0.36781(6) 0.0136(3) Uani 1 1 d . . . . .
N1 N 0.43251(13) 0.92113(18) 0.32537(7) 0.0129(4) Uani 1 1 d . . . . .
C1 C 0.43487(16) 0.9702(2) 0.27687(9) 0.0142(4) Uani 1 1 d . . . . .
H1 H 0.450883 0.917303 0.249208 0.017 Uiso 1 1 calc R . . . .
Br2 Br 0.03182(2) 0.83938(3) 0.09401(2) 0.02785(8) Uani 1 1 d . . . . .
O2 O 0.77087(12) 0.89195(15) 0.41529(7) 0.0184(3) Uani 1 1 d . . . . .
N2 N 0.42381(14) 0.81562(18) 0.42262(7) 0.0131(4) Uani 1 1 d . . . . .
C2 C 0.41435(17) 1.0981(2) 0.26544(9) 0.0160(4) Uani 1 1 d . . . . .
H2 H 0.415348 1.130714 0.230286 0.019 Uiso 1 1 calc R . . . .
O3 O 0.33995(11) 0.39576(15) 0.21777(6) 0.0154(3) Uani 1 1 d . . . . .
H3 H 0.331915 0.355467 0.188425 0.023 Uiso 1 1 calc GR . . . .
N3 N 0.48657(13) 0.56194(18) 0.36096(7) 0.0131(4) Uani 1 1 d . . . . .
C3 C 0.39288(17) 1.1756(2) 0.30534(10) 0.0173(5) Uani 1 1 d . . . . .
H3A H 0.382069 1.263127 0.298645 0.021 Uiso 1 1 calc R . . . .
O4 O 0.19516(13) 0.22894(16) 0.17730(7) 0.0188(3) Uani 1 1 d . . . . .
N4 N 0.40987(14) 0.47916(18) 0.33730(7) 0.0145(4) Uani 1 1 d . . . . .
C4 C 0.38697(17) 1.1244(2) 0.35638(9) 0.0158(4) Uani 1 1 d . . . . .
N5 N 0.33560(13) 0.66919(17) 0.30781(7) 0.0125(4) Uani 1 1 d . . . . .
C5 C 0.35839(18) 1.1981(2) 0.39901(10) 0.0197(5) Uani 1 1 d . . . . .
H5 H 0.344371 1.285311 0.393279 0.024 Uiso 1 1 calc R . . . .
N6 N 0.16203(14) 0.78464(18) 0.19046(7) 0.0154(4) Uani 1 1 d . . . . .
C6 C 0.35114(18) 1.1453(2) 0.44719(10) 0.0202(5) Uani 1 1 d . . . . .
H6 H 0.331407 1.195527 0.474677 0.024 Uiso 1 1 calc R . . . .
N7 N 0.18503(14) 0.76207(18) 0.35390(8) 0.0152(4) Uani 1 1 d . . . . .
C7 C 0.37290(17) 1.0144(2) 0.45715(9) 0.0162(4) Uani 1 1 d . . . . .
N8 N 0.25197(14) 0.73181(17) 0.27690(7) 0.0127(4) Uani 1 1 d . . . . .
C8 C 0.36921(18) 0.9548(2) 0.50694(9) 0.0198(5) Uani 1 1 d . . . . .
H8 H 0.350750 1.001020 0.535942 0.024 Uiso 1 1 calc R . . . .
C9 C 0.39266(18) 0.8292(2) 0.51292(9) 0.0194(5) Uani 1 1 d . . . . .
H9 H 0.390791 0.787505 0.546214 0.023 Uiso 1 1 calc R . . . .
C10 C 0.41931(18) 0.7629(2) 0.46971(9) 0.0171(5) Uani 1 1 d . . . . .
H10 H 0.434916 0.675791 0.474450 0.021 Uiso 1 1 calc R . . . .
C11 C 0.40148(16) 0.9400(2) 0.41633(9) 0.0132(4) Uani 1 1 d . . . . .
C12 C 0.40762(16) 0.9962(2) 0.36475(9) 0.0125(4) Uani 1 1 d . . . . .
C13 C 0.8695(2) 0.9442(3) 0.43040(15) 0.0374(7) Uani 1 1 d . . . . .
H13A H 0.873495 1.021939 0.409879 0.056 Uiso 1 1 calc GR . . . .
H13B H 0.919577 0.883654 0.422366 0.056 Uiso 1 1 calc GR . . . .
H13C H 0.883538 0.962978 0.469393 0.056 Uiso 1 1 calc GR . . . .
C14 C 0.75814(17) 0.7726(2) 0.43290(9) 0.0144(4) Uani 1 1 d . . . . .
C15 C 0.82566(18) 0.7116(2) 0.47311(9) 0.0194(5) Uani 1 1 d . . . . .
H15 H 0.885996 0.753044 0.490436 0.023 Uiso 1 1 calc R . . . .
C16 C 0.80555(18) 0.5890(3) 0.48845(10) 0.0232(5) Uani 1 1 d . . . . .
H16 H 0.851554 0.547591 0.516548 0.028 Uiso 1 1 calc R . . . .
C17 C 0.71941(18) 0.5291(2) 0.46284(10) 0.0204(5) Uani 1 1 d . . . . .
H17 H 0.706640 0.445476 0.473159 0.024 Uiso 1 1 calc R . . . .
C18 C 0.64904(17) 0.5887(2) 0.42143(9) 0.0162(4) Uani 1 1 d . . . . .
C19 C 0.66681(16) 0.7136(2) 0.40597(8) 0.0128(4) Uani 1 1 d . . . . .
C20 C 0.56247(17) 0.5167(2) 0.39488(9) 0.0156(4) Uani 1 1 d . . . . .
H20 H 0.561377 0.429376 0.403039 0.019 Uiso 1 1 calc R . . . .
C21 C 0.24392(16) 0.4675(2) 0.28177(8) 0.0131(4) Uani 1 1 d . . . . .
C22 C 0.15486(17) 0.4652(2) 0.30243(9) 0.0178(5) Uani 1 1 d . . . . .
H22 H 0.148604 0.517468 0.332324 0.021 Uiso 1 1 calc R . . . .
C23 C 0.07579(17) 0.3871(2) 0.27956(10) 0.0200(5) Uani 1 1 d . . . . .
H23 H 0.014504 0.387878 0.292995 0.024 Uiso 1 1 calc R . . . .
C24 C 0.08562(17) 0.3074(2) 0.23698(9) 0.0182(5) Uani 1 1 d . . . . .
H24 H 0.031532 0.252714 0.221805 0.022 Uiso 1 1 calc R . . . .
C25 C 0.17395(17) 0.3076(2) 0.21668(9) 0.0150(4) Uani 1 1 d . . . . .
C26 C 0.12091(19) 0.1369(2) 0.15568(10) 0.0209(5) Uani 1 1 d . . . . .
H26A H 0.147141 0.083322 0.129780 0.031 Uiso 1 1 calc GR . . . .
H26B H 0.059009 0.179231 0.137088 0.031 Uiso 1 1 calc GR . . . .
H26C H 0.105541 0.084925 0.185311 0.031 Uiso 1 1 calc GR . . . .
C27 C 0.25307(16) 0.3913(2) 0.23774(9) 0.0135(4) Uani 1 1 d . . . . .
C28 C 0.33235(16) 0.5436(2) 0.30956(8) 0.0123(4) Uani 1 1 d . . . . .
C29 C 0.24731(17) 0.7389(2) 0.22113(9) 0.0129(4) Uani 1 1 d . . . . .
C30 C 0.32707(18) 0.6921(2) 0.19873(9) 0.0185(5) Uani 1 1 d . . . . .
H30 H 0.386685 0.660163 0.221381 0.022 Uiso 1 1 calc R . . . .
C31 C 0.31737(19) 0.6934(3) 0.14313(10) 0.0235(5) Uani 1 1 d . . . . .
H31 H 0.370653 0.661856 0.127024 0.028 Uiso 1 1 calc R . . . .
C32 C 0.2302(2) 0.7403(2) 0.11060(10) 0.0219(5) Uani 1 1 d . . . . .
H32 H 0.221641 0.742652 0.072125 0.026 Uiso 1 1 calc R . . . .
C33 C 0.15666(18) 0.7836(2) 0.13723(9) 0.0176(5) Uani 1 1 d . . . . .
C34 C 0.20007(16) 0.8117(2) 0.30697(8) 0.0125(4) Uani 1 1 d . . . . .
C35 C 0.17373(17) 0.9349(2) 0.29166(9) 0.0168(5) Uani 1 1 d . . . . .
H35 H 0.185122 0.967457 0.258098 0.020 Uiso 1 1 calc R . . . .
C36 C 0.13055(18) 1.0092(2) 0.32631(10) 0.0209(5) Uani 1 1 d . . . . .
H36 H 0.111374 1.093579 0.316618 0.025 Uiso 1 1 calc R . . . .
C37 C 0.11537(18) 0.9597(2) 0.37544(10) 0.0203(5) Uani 1 1 d . . . . .
H37 H 0.086974 1.008475 0.400482 0.024 Uiso 1 1 calc R . . . .
C38 C 0.14381(16) 0.8363(2) 0.38571(9) 0.0169(5) Uani 1 1 d . . . . .

loop_
_atom_site_aniso_label
_atom_site_aniso_U_11
_atom_site_aniso_U_22
_atom_site_aniso_U_33
_atom_site_aniso_U_23
_atom_site_aniso_U_13
_atom_site_aniso_U_12
Br1 0.01845(13) 0.03598(16) 0.01261(11) 0.00126(10) 0.00267(9) 0.00338(10)
Cu1 0.00978(15) 0.01081(16) 0.00918(15) 0.00092(12) -0.00013(12) 0.00066(12)
O1 0.0115(7) 0.0140(8) 0.0142(7) 0.0033(6) -0.0003(6) 0.0002(6)
N1 0.0101(8) 0.0142(9) 0.0139(8) 0.0005(7) 0.0013(7) 0.0000(7)
C1 0.0124(10) 0.0169(11) 0.0133(10) 0.0032(8) 0.0021(8) 0.0000(8)
Br2 0.02302(13) 0.03854(17) 0.01658(12) -0.00090(11) -0.00936(10) 0.00605(12)
O2 0.0127(7) 0.0150(8) 0.0262(8) -0.0013(7) 0.0006(6) -0.0012(6)
N2 0.0137(9) 0.0132(9) 0.0125(8) 0.0002(7) 0.0028(7) -0.0009(7)
C2 0.0143(10) 0.0162(11) 0.0171(10) 0.0064(9) 0.0023(8) -0.0006(9)
O3 0.0127(7) 0.0196(8) 0.0141(7) -0.0046(6) 0.0032(6) -0.0026(6)
N3 0.0111(8) 0.0149(9) 0.0125(8) -0.0012(7) 0.0004(7) -0.0010(7)
C3 0.0158(11) 0.0117(11) 0.0231(11) 0.0035(9) 0.0002(9) 0.0000(9)
O4 0.0187(8) 0.0196(8) 0.0177(8) -0.0072(7) 0.0027(6) -0.0075(7)
N4 0.0131(9) 0.0125(9) 0.0159(9) -0.0005(7) -0.0020(7) -0.0023(7)
C4 0.0129(10) 0.0146(11) 0.0190(10) -0.0008(9) 0.0011(8) 0.0009(8)
N5 0.0113(8) 0.0131(9) 0.0119(8) 0.0022(7) -0.0010(7) 0.0023(7)
C5 0.0207(12) 0.0124(11) 0.0254(12) -0.0026(9) 0.0033(10) 0.0025(9)
N6 0.0145(9) 0.0175(9) 0.0121(8) 0.0000(7) -0.0022(7) 0.0002(8)
C6 0.0211(12) 0.0184(12) 0.0216(11) -0.0065(10) 0.0049(9) 0.0017(10)
N7 0.0116(9) 0.0203(10) 0.0124(8) -0.0009(7) -0.0009(7) 0.0009(7)
C7 0.0137(10) 0.0185(11) 0.0164(10) -0.0035(9) 0.0025(8) -0.0005(9)
N8 0.0102(8) 0.0167(9) 0.0096(8) 0.0013(7) -0.0019(7) 0.0044(7)
C8 0.0195(11) 0.0257(13) 0.0153(10) -0.0051(10) 0.0058(9) -0.0018(10)
C9 0.0212(12) 0.0253(13) 0.0132(10) 0.0013(9) 0.0072(9) -0.0029(10)
C10 0.0189(11) 0.0175(11) 0.0148(10) 0.0020(9) 0.0026(9) 0.0002(9)
C11 0.0104(10) 0.0140(10) 0.0144(10) 0.0001(8) 0.0008(8) -0.0005(8)
C12 0.0083(9) 0.0147(11) 0.0139(10) -0.0005(8) 0.0005(8) -0.0012(8)
C13 0.0156(12) 0.0218(14) 0.070(2) 0.0040(14) -0.0040(13) -0.0051(11)
C14 0.0126(10) 0.0156(11) 0.0146(10) -0.0032(8) 0.0016(8) 0.0000(8)
C15 0.0141(11) 0.0240(12) 0.0174(11) -0.0034(10) -0.0036(9) -0.0026(9)
C16 0.0188(12) 0.0278(13) 0.0184(11) 0.0052(10) -0.0076(9) 0.0004(10)
C17 0.0186(11) 0.0190(12) 0.0206(11) 0.0056(9) -0.0036(9) -0.0003(9)
C18 0.0137(10) 0.0191(12) 0.0141(10) 0.0021(9) -0.0012(8) 0.0005(9)
C19 0.0110(10) 0.0156(11) 0.0109(9) -0.0014(8) -0.0002(8) 0.0016(8)
C20 0.0172(11) 0.0118(10) 0.0162(10) 0.0032(8) -0.0005(8) 0.0005(9)
C21 0.0118(10) 0.0138(10) 0.0124(9) 0.0013(8) -0.0012(8) -0.0001(8)
C22 0.0154(11) 0.0205(12) 0.0171(10) -0.0027(9) 0.0026(9) 0.0013(9)
C23 0.0125(10) 0.0257(13) 0.0216(11) -0.0036(10) 0.0026(9) -0.0021(9)
C24 0.0127(10) 0.0208(12) 0.0194(11) -0.0006(9) -0.0008(9) -0.0039(9)
C25 0.0160(11) 0.0158(11) 0.0117(9) -0.0005(8) -0.0007(8) -0.0013(9)
C26 0.0239(12) 0.0191(12) 0.0176(11) -0.0032(9) -0.0007(9) -0.0077(10)
C27 0.0087(9) 0.0172(11) 0.0132(9) 0.0016(8) -0.0010(8) -0.0015(8)
C28 0.0115(10) 0.0166(11) 0.0090(9) 0.0000(8) 0.0025(8) -0.0010(8)
C29 0.0141(10) 0.0123(10) 0.0116(10) -0.0004(8) 0.0006(8) -0.0019(8)
C30 0.0164(11) 0.0248(12) 0.0141(10) 0.0031(9) 0.0024(8) 0.0034(9)
C31 0.0208(12) 0.0340(14) 0.0178(11) 0.0036(10) 0.0088(9) 0.0051(11)
C32 0.0241(12) 0.0299(14) 0.0110(10) 0.0023(9) 0.0021(9) -0.0001(10)
C33 0.0167(11) 0.0180(11) 0.0152(10) 0.0007(9) -0.0041(9) 0.0008(9)
C34 0.0093(9) 0.0151(11) 0.0119(9) -0.0029(8) -0.0011(8) -0.0002(8)
C35 0.0143(10) 0.0190(12) 0.0158(10) 0.0013(9) -0.0005(8) 0.0009(9)
C36 0.0180(11) 0.0188(12) 0.0248(12) -0.0012(10) 0.0016(9) 0.0032(9)
C37 0.0176(11) 0.0231(12) 0.0201(11) -0.0059(10) 0.0039(9) 0.0039(10)
C38 0.0110(10) 0.0261(13) 0.0126(9) -0.0002(9) 0.0001(8) -0.0007(9)

loop_
_atom_type_symbol
_atom_type_description
_atom_type_scat_dispersion_real
_atom_type_scat_dispersion_imag
_atom_type_scat_source
C C 0.0137 0.0067 'International Tables Vol C Tables 4.2.6.8 and 6.1.1.4'
H H 0.0000 0.0000 'International Tables Vol C Tables 4.2.6.8 and 6.1.1.4'
Br Br -0.9338 1.0006 'International Tables Vol C Tables 4.2.6.8 and 6.1.1.4'
Cu Cu -2.7974 3.6876 'International Tables Vol C Tables 4.2.6.8 and 6.1.1.4'
N N 0.0241 0.0134 'International Tables Vol C Tables 4.2.6.8 and 6.1.1.4'
O O 0.0389 0.0241 'International Tables Vol C Tables 4.2.6.8 and 6.1.1.4'

loop_
_geom_angle_atom_site_label_1
_geom_angle_atom_site_label_2
_geom_angle_atom_site_label_3
_geom_angle
_geom_angle_site_symmetry_1
_geom_angle_site_symmetry_3
_geom_angle_publ_flag
O1 Cu1 N1 91.12(7) . . ?
O1 Cu1 N2 94.31(7) . . ?
O1 Cu1 N3 91.66(7) . . ?
O1 Cu1 N5 161.69(7) . . ?
N1 Cu1 N2 79.00(7) . . ?
N3 Cu1 N1 175.77(7) . . ?
N3 Cu1 N2 103.95(7) . . ?
N3 Cu1 N5 79.18(8) . . ?
N5 Cu1 N1 97.26(7) . . ?
N5 Cu1 N2 103.23(7) . . ?
C19 O1 Cu1 122.51(14) . . ?
C1 N1 Cu1 124.79(15) . . ?
C1 N1 C12 119.22(19) . . ?
C12 N1 Cu1 115.99(14) . . ?
N1 C1 C2 121.8(2) . . ?
C14 O2 C13 116.52(19) . . ?
C10 N2 Cu1 132.56(16) . . ?
C10 N2 C11 117.99(19) . . ?
C11 N2 Cu1 109.45(13) . . ?
C3 C2 C1 119.5(2) . . ?
N4 N3 Cu1 116.91(13) . . ?
C20 N3 Cu1 124.65(16) . . ?
C20 N3 N4 118.07(19) . . ?
C2 C3 C4 119.4(2) . . ?
C25 O4 C26 117.62(18) . . ?
C28 N4 N3 109.79(18) . . ?
C3 C4 C5 122.5(2) . . ?
C12 C4 C3 117.9(2) . . ?
C12 C4 C5 119.5(2) . . ?
N8 N5 Cu1 128.57(14) . . ?
C28 N5 Cu1 113.68(14) . . ?
C28 N5 N8 117.62(18) . . ?
C6 C5 C4 121.0(2) . . ?
C33 N6 C29 116.6(2) . . ?
C5 C6 C7 120.7(2) . . ?
C38 N7 C34 116.8(2) . . ?
C8 C7 C6 123.3(2) . . ?
C11 C7 C6 119.6(2) . . ?
C11 C7 C8 117.1(2) . . ?
N5 N8 C34 114.67(17) . . ?
C29 N8 N5 117.08(17) . . ?
C29 N8 C34 125.27(18) . . ?
C9 C8 C7 119.0(2) . . ?
C8 C9 C10 119.6(2) . . ?
N2 C10 C9 123.0(2) . . ?
N2 C11 C7 123.2(2) . . ?
N2 C11 C12 117.17(19) . . ?
C7 C11 C12 119.6(2) . . ?
N1 C12 C4 122.1(2) . . ?
N1 C12 C11 118.3(2) . . ?
C4 C12 C11 119.6(2) . . ?
O2 C14 C15 124.5(2) . . ?
O2 C14 C19 113.96(19) . . ?
C15 C14 C19 121.5(2) . . ?
C14 C15 C16 120.2(2) . . ?
C17 C16 C15 119.7(2) . . ?
C16 C17 C18 121.5(2) . . ?
C17 C18 C19 119.8(2) . . ?
C17 C18 C20 117.8(2) . . ?
C19 C18 C20 122.3(2) . . ?
O1 C19 C14 118.0(2) . . ?
O1 C19 C18 124.7(2) . . ?
C18 C19 C14 117.3(2) . . ?
N3 C20 C18 124.9(2) . . ?
C22 C21 C28 119.96(19) . . ?
C27 C21 C22 120.0(2) . . ?
C27 C21 C28 119.86(19) . . ?
C23 C22 C21 120.2(2) . . ?
C22 C23 C24 120.2(2) . . ?
C25 C24 C23 120.1(2) . . ?
O4 C25 C24 125.7(2) . . ?
O4 C25 C27 114.06(19) . . ?
C24 C25 C27 120.3(2) . . ?
O3 C27 C21 119.20(19) . . ?
O3 C27 C25 121.6(2) . . ?
C21 C27 C25 119.08(19) . . ?
N4 C28 N5 120.3(2) . . ?
N4 C28 C21 116.07(19) . . ?
N5 C28 C21 123.58(19) . . ?
N6 C29 N8 117.50(19) . . ?
N6 C29 C30 122.4(2) . . ?
N8 C29 C30 120.0(2) . . ?
C31 C30 C29 118.5(2) . . ?
C30 C31 C32 120.2(2) . . ?
C33 C32 C31 116.1(2) . . ?
N6 C33 Br2 116.04(17) . . ?
N6 C33 C32 126.2(2) . . ?
C32 C33 Br2 117.68(17) . . ?
N7 C34 N8 114.19(19) . . ?
N7 C34 C35 122.6(2) . . ?
C35 C34 N8 123.0(2) . . ?
C36 C35 C34 118.6(2) . . ?
C35 C36 C37 119.6(2) . . ?
C38 C37 C36 116.2(2) . . ?
N7 C38 Br1 114.74(17) . . ?
N7 C38 C37 126.2(2) . . ?
C37 C38 Br1 119.07(17) . . ?

loop_
_geom_bond_atom_site_label_1
_geom_bond_atom_site_label_2
_geom_bond_distance
_geom_bond_site_symmetry_2
_geom_bond_publ_flag
Br1 C38 1.919(2) . ?
Cu1 O1 1.9397(16) . ?
Cu1 N1 2.0119(19) . ?
Cu1 N2 2.2373(18) . ?
Cu1 N3 1.9417(19) . ?
Cu1 N5 1.9453(18) . ?
O1 C19 1.315(3) . ?
N1 C1 1.330(3) . ?
N1 C12 1.362(3) . ?
C1 C2 1.404(3) . ?
Br2 C33 1.906(2) . ?
O2 C13 1.419(3) . ?
O2 C14 1.363(3) . ?
N2 C10 1.320(3) . ?
N2 C11 1.357(3) . ?
C2 C3 1.370(3) . ?
O3 C27 1.360(3) . ?
N3 N4 1.396(3) . ?
N3 C20 1.287(3) . ?
C3 C4 1.408(3) . ?
O4 C25 1.366(3) . ?
O4 C26 1.426(3) . ?
N4 C28 1.325(3) . ?
C4 C5 1.438(3) . ?
C4 C12 1.396(3) . ?
N5 N8 1.402(2) . ?
N5 C28 1.335(3) . ?
C5 C6 1.354(3) . ?
N6 C29 1.341(3) . ?
N6 C33 1.324(3) . ?
C6 C7 1.431(3) . ?
N7 C34 1.341(3) . ?
N7 C38 1.319(3) . ?
C7 C8 1.410(3) . ?
C7 C11 1.405(3) . ?
N8 C29 1.390(3) . ?
N8 C34 1.408(3) . ?
C8 C9 1.372(4) . ?
C9 C10 1.397(3) . ?
C11 C12 1.442(3) . ?
C14 C15 1.379(3) . ?
C14 C19 1.426(3) . ?
C15 C16 1.399(4) . ?
C16 C17 1.367(3) . ?
C17 C18 1.411(3) . ?
C18 C19 1.415(3) . ?
C18 C20 1.442(3) . ?
C21 C22 1.396(3) . ?
C21 C27 1.394(3) . ?
C21 C28 1.493(3) . ?
C22 C23 1.381(3) . ?
C23 C24 1.389(3) . ?
C24 C25 1.382(3) . ?
C25 C27 1.408(3) . ?
C29 C30 1.397(3) . ?
C30 C31 1.376(3) . ?
C31 C32 1.383(4) . ?
C32 C33 1.377(3) . ?
C34 C35 1.389(3) . ?
C35 C36 1.383(3) . ?
C36 C37 1.392(3) . ?
C37 C38 1.375(3) . ?

loop_
_geom_hbond_atom_site_label_D
_geom_hbond_atom_site_label_H
_geom_hbond_atom_site_label_A
_geom_hbond_distance_DH
_geom_hbond_distance_HA
_geom_hbond_distance_DA
_geom_hbond_angle_DHA
_geom_hbond_site_symmetry_A
_geom_hbond_publ_flag
O3 H3 O1 0.84 1.96 2.705(2) 148.1 2_645 yes
O3 H3 O4 0.84 2.25 2.680(2) 112.0 . yes
